data_4080214
loop_
_publ_author_name
'Mills, David P.'
'Soutar, Lyndsay'
'Cooper, Oliver J.'
'Lewis, William'
'Blake, Alexander J.'
'Liddle, Stephen T.'

_publ_section_title
;
 Reactivity of the Yttrium Alkyl Carbene Complex [Y(BIPM)(CH2C6H5)(THF)]
 (BIPM = {C(PPh2NSiMe3)2})2--: From Insertions, Substitutions, and
 Additions to Nontypical Transformations
;
_journal_issue 5
_journal_name_full Organometallics
_journal_page_first 1251
_journal_paper_doi 10.1021/om3010178
_journal_volume 32
_journal_year 2013
_chemical_formula_moiety 'C52 H71 N4 O3 P2 Si2 Y'
_chemical_formula_sum 'C52 H71 N4 O3 P2 Si2 Y'
_chemical_formula_weight 1007.16
_chemical_name_systematic
; 
 ? 
;
_space_group_IT_number 2
_symmetry_cell_setting triclinic
_symmetry_space_group_name_Hall '-P 1'
_symmetry_space_group_name_H-M 'P -1'
_atom_sites_solution_hydrogens 'geom, Me from difmap'
_atom_sites_solution_primary heavy
_atom_sites_solution_secondary difmap
_audit_creation_method 'enCIFer editing of SHELXL97 CIF output'
_cell_angle_alpha 80.088(3)
_cell_angle_beta 88.140(3)
_cell_angle_gamma 72.461(2)
_cell_formula_units_Z 2
_cell_length_a 11.5702(17)
_cell_length_b 13.0541(19)
_cell_length_c 18.880(3)
_cell_measurement_reflns_used 2188
_cell_measurement_temperature 150(2)
_cell_measurement_theta_max 27.34
_cell_measurement_theta_min 2.51
_cell_volume 2677.9(7)
_computing_cell_refinement 'Bruker SAINT version 6.36a (Bruker, 2000)'
_computing_data_collection 'Bruker SMART version 5.625 (Bruker, 2001)'
_computing_data_reduction 'Bruker SAINT; Bruker SHELXTL (Bruker, 2001)'
_computing_molecular_graphics 'Bruker SHELXTL (Sheldrick, 2008)'
_computing_publication_material 'enCIFer(Allen et al.,2004);PLATON(Spek,2003)'
_computing_structure_refinement 'SHELXL-97 (Sheldrick, 2008)'
_computing_structure_solution 'Bruker SHELXTL (Sheldrick, 2008)'
_diffrn_ambient_temperature 150(2)
_diffrn_measured_fraction_theta_full 0.998
_diffrn_measured_fraction_theta_max 0.998
_diffrn_measurement_device_type 'Bruker SMART APEX CCD diffractometer'
_diffrn_measurement_method '\w rotation with narrow frames'
_diffrn_radiation_monochromator graphite
_diffrn_radiation_source 'normal-focus sealed tube'
_diffrn_radiation_type MoK\a
_diffrn_radiation_wavelength 0.71073
_diffrn_reflns_av_R_equivalents 0.0718
_diffrn_reflns_av_sigmaI/netI 0.1180
_diffrn_reflns_limit_h_max 12
_diffrn_reflns_limit_h_min -12
_diffrn_reflns_limit_k_max 13
_diffrn_reflns_limit_k_min -14
_diffrn_reflns_limit_l_max 20
_diffrn_reflns_limit_l_min -20
_diffrn_reflns_number 15606
_diffrn_reflns_theta_full 22.50
_diffrn_reflns_theta_max 22.50
_diffrn_reflns_theta_min 2.08
_diffrn_standards_decay_% 0
_diffrn_standards_number 0
_exptl_absorpt_coefficient_mu 1.237
_exptl_absorpt_correction_T_max 0.98
_exptl_absorpt_correction_T_min 0.74
_exptl_absorpt_correction_type multi-scan
_exptl_absorpt_process_details '(SADABS; Bruker, 2001)'
_exptl_crystal_colour colourless
_exptl_crystal_density_diffrn 1.249
_exptl_crystal_density_method 'not measured'
_exptl_crystal_description plate
_exptl_crystal_F_000 1064
_exptl_crystal_size_max 0.22
_exptl_crystal_size_mid 0.19
_exptl_crystal_size_min 0.02
_refine_diff_density_max 2.183
_refine_diff_density_min -0.877
_refine_diff_density_rms 0.126
_refine_ls_extinction_method none
_refine_ls_goodness_of_fit_ref 1.069
_refine_ls_hydrogen_treatment constr
_refine_ls_matrix_type full
_refine_ls_number_parameters 589
_refine_ls_number_reflns 6986
_refine_ls_number_restraints 528
_refine_ls_restrained_S_all 1.067
_refine_ls_R_factor_all 0.1401
_refine_ls_R_factor_gt 0.0946
_refine_ls_shift/su_max 0.000
_refine_ls_shift/su_mean 0.000
_refine_ls_structure_factor_coef Fsqd
_refine_ls_weighting_details 'calc w=1/[\s^2^(Fo^2^)+(0.1357P)^2^+9.7166P] where P=(Fo^2^+2Fc^2^)/3'
_refine_ls_weighting_scheme calc
_refine_ls_wR_factor_gt 0.2388
_refine_ls_wR_factor_ref 0.2633
_reflns_number_gt 4479
_reflns_number_total 6986
_reflns_threshold_expression I>2\s(I)
_cod_data_source_file om3010178_si_001.cif
_cod_data_source_block 5
_cod_depositor_comments
;
The following automatic conversions were performed:

'_symmetry_cell_setting' value 'Triclinic' changed to 'triclinic'
according to /home/saulius/struct/CIF-dictionaries/cif_core.dic
dictionary named 'cif_core.dic' version 2.4.2 from 2011-04-26.

Automatic conversion script
Id: cif_fix_values 1891 2012-01-12 08:04:46Z andrius 
;
_cod_database_code 4080214

loop_
_symmetry_equiv_pos_as_xyz
'x, y, z'
'-x, -y, -z'

loop_
_atom_site_label
_atom_site_type_symbol
_atom_site_fract_x
_atom_site_fract_y
_atom_site_fract_z
_atom_site_U_iso_or_equiv
_atom_site_adp_type
_atom_site_occupancy
_atom_site_symmetry_multiplicity
_atom_site_calc_flag
_atom_site_refinement_flags
Y1 Y 0.77781(9) 0.74497(8) 0.24020(5) 0.0253(3) Uani 1 1 d U
C1 C 0.6620(8) 0.9024(8) 0.3133(5) 0.0258(17) Uani 1 1 d U
P1 P 0.7399(2) 0.9822(2) 0.26114(13) 0.0223(6) Uani 1 1 d U
C2 C 0.6441(9) 1.1233(8) 0.2425(6) 0.034(2) Uani 1 1 d U
C3 C 0.6571(10) 1.1963(9) 0.1832(7) 0.051(3) Uani 1 1 d U
H3A H 0.7186 1.1729 0.1498 0.062 Uiso 1 1 calc R
C4 C 0.5823(12) 1.3036(10) 0.1709(8) 0.070(3) Uani 1 1 d U
H4A H 0.5915 1.3528 0.1292 0.084 Uiso 1 1 calc R
C5 C 0.4961(12) 1.3367(10) 0.2193(8) 0.068(3) Uani 1 1 d U
H5A H 0.4443 1.4097 0.2114 0.082 Uiso 1 1 calc R
C6 C 0.4827(10) 1.2673(9) 0.2788(7) 0.050(3) Uani 1 1 d U
H6A H 0.4221 1.2923 0.3123 0.060 Uiso 1 1 calc R
C7 C 0.5558(9) 1.1611(8) 0.2912(6) 0.037(2) Uani 1 1 d U
H7A H 0.5458 1.1133 0.3334 0.044 Uiso 1 1 calc R
C8 C 0.8619(9) 0.9897(8) 0.3163(5) 0.0279(19) Uani 1 1 d U
C9 C 0.9781(9) 0.9235(9) 0.3090(6) 0.035(2) Uani 1 1 d U
H9A H 0.9929 0.8749 0.2753 0.042 Uiso 1 1 calc R
C10 C 1.0754(10) 0.9269(10) 0.3508(6) 0.046(2) Uani 1 1 d U
H10A H 1.1552 0.8806 0.3459 0.055 Uiso 1 1 calc R
C11 C 1.0527(11) 0.9979(10) 0.3986(6) 0.047(2) Uani 1 1 d U
H11A H 1.1176 1.0013 0.4267 0.057 Uiso 1 1 calc R
C12 C 0.9389(11) 1.0638(10) 0.4066(6) 0.045(2) Uani 1 1 d U
H12A H 0.9251 1.1128 0.4400 0.054 Uiso 1 1 calc R
C13 C 0.8414(10) 1.0598(9) 0.3657(6) 0.039(2) Uani 1 1 d U
H13A H 0.7617 1.1051 0.3719 0.047 Uiso 1 1 calc R
N1 N 0.7946(6) 0.9272(6) 0.1923(4) 0.0238(16) Uani 1 1 d U
Si1 Si 0.8672(3) 0.9692(2) 0.11676(15) 0.0329(8) Uani 1 1 d U
C26 C 0.7558(12) 1.0384(13) 0.0417(6) 0.067(4) Uani 1 1 d U
H26A H 0.7077 0.9908 0.0341 0.100 Uiso 1 1 calc R
H26B H 0.7991 1.0542 -0.0024 0.100 Uiso 1 1 calc R
H26C H 0.7020 1.1068 0.0537 0.100 Uiso 1 1 calc R
C27 C 0.9772(13) 0.8498(10) 0.0864(7) 0.063(4) Uani 1 1 d U
H27A H 0.9334 0.8046 0.0697 0.094 Uiso 1 1 calc R
H27B H 1.0318 0.8067 0.1266 0.094 Uiso 1 1 calc R
H27C H 1.0246 0.8750 0.0470 0.094 Uiso 1 1 calc R
C28 C 0.9607(10) 1.0596(10) 0.1334(7) 0.047(3) Uani 1 1 d U
H28A H 1.0319 1.0161 0.1635 0.071 Uiso 1 1 calc R
H28B H 0.9115 1.1178 0.1580 0.071 Uiso 1 1 calc R
H28C H 0.9872 1.0919 0.0874 0.071 Uiso 1 1 calc R
P2 P 0.5315(2) 0.8828(2) 0.28292(14) 0.0257(6) Uani 1 1 d U
C14 C 0.4209(9) 1.0074(8) 0.2376(5) 0.028(2) Uani 1 1 d U
C15 C 0.3103(9) 1.0547(9) 0.2678(6) 0.036(2) Uani 1 1 d U
H15A H 0.2929 1.0257 0.3152 0.043 Uiso 1 1 calc R
C16 C 0.2259(10) 1.1435(9) 0.2293(6) 0.044(2) Uani 1 1 d U
H16A H 0.1508 1.1755 0.2502 0.053 Uiso 1 1 calc R
C17 C 0.2510(11) 1.1862(10) 0.1596(6) 0.052(3) Uani 1 1 d U
H17A H 0.1931 1.2474 0.1327 0.062 Uiso 1 1 calc R
C18 C 0.3616(10) 1.1384(9) 0.1297(6) 0.044(2) Uani 1 1 d U
H18A H 0.3792 1.1672 0.0823 0.053 Uiso 1 1 calc R
C19 C 0.4455(10) 1.0500(8) 0.1682(5) 0.034(2) Uani 1 1 d U
H19A H 0.5206 1.0179 0.1473 0.041 Uiso 1 1 calc R
C20 C 0.4573(9) 0.8382(9) 0.3638(6) 0.038(2) Uani 1 1 d U
C21 C 0.4218(10) 0.7469(10) 0.3689(7) 0.050(2) Uani 1 1 d U
H21A H 0.4346 0.7058 0.3309 0.060 Uiso 1 1 calc R
C22 C 0.3635(12) 0.7144(12) 0.4347(7) 0.062(3) Uani 1 1 d U
H22A H 0.3364 0.6516 0.4401 0.074 Uiso 1 1 calc R
C23 C 0.3477(12) 0.7749(12) 0.4892(7) 0.061(3) Uani 1 1 d U
H23A H 0.3111 0.7524 0.5324 0.073 Uiso 1 1 calc R
C24 C 0.3827(10) 0.8643(11) 0.4824(7) 0.054(3) Uani 1 1 d U
H24A H 0.3675 0.9062 0.5200 0.064 Uiso 1 1 calc R
C25 C 0.4415(9) 0.8972(10) 0.4207(6) 0.042(2) Uani 1 1 d U
H25A H 0.4703 0.9588 0.4173 0.050 Uiso 1 1 calc R
N2 N 0.5649(7) 0.7959(7) 0.2298(4) 0.0295(16) Uani 1 1 d U
Si2 Si 0.4804(3) 0.7714(3) 0.16357(16) 0.0363(8) Uani 1 1 d U
C29 C 0.5105(12) 0.6221(10) 0.1711(7) 0.056(3) Uani 1 1 d U
H29A H 0.4947 0.5913 0.2202 0.085 Uiso 1 1 calc R
H29B H 0.5954 0.5886 0.1599 0.085 Uiso 1 1 calc R
H29C H 0.4574 0.6076 0.1372 0.085 Uiso 1 1 calc R
C30 C 0.5281(9) 0.8209(10) 0.0718(5) 0.042(3) Uani 1 1 d U
H30A H 0.4975 0.9007 0.0613 0.063 Uiso 1 1 calc R
H30B H 0.4950 0.7904 0.0361 0.063 Uiso 1 1 calc R
H30C H 0.6168 0.7977 0.0699 0.063 Uiso 1 1 calc R
C31 C 0.3135(9) 0.8325(11) 0.1693(6) 0.049(3) Uani 1 1 d U
H31A H 0.2928 0.9121 0.1575 0.074 Uiso 1 1 calc R
H31B H 0.2877 0.8116 0.2182 0.074 Uiso 1 1 calc R
H31C H 0.2721 0.8060 0.1352 0.074 Uiso 1 1 calc R
O1 O 0.8037(6) 0.7300(5) 0.3576(3) 0.0327(16) Uani 1 1 d U
C32 C 0.7307(8) 0.8225(8) 0.3775(5) 0.0251(18) Uani 1 1 d U
N3 N 0.7149(7) 0.8472(7) 0.4395(4) 0.0293(17) Uani 1 1 d U
C33 C 0.7819(10) 0.7671(9) 0.5021(5) 0.039(2) Uani 1 1 d U
C34 C 0.9158(10) 0.7479(11) 0.4961(6) 0.051(3) Uani 1 1 d U
H34A H 0.9453 0.7106 0.4552 0.076 Uiso 1 1 calc R
H34B H 0.9566 0.7025 0.5404 0.076 Uiso 1 1 calc R
H34C H 0.9331 0.8179 0.4887 0.076 Uiso 1 1 calc R
C35 C 0.7499(12) 0.6597(10) 0.5100(6) 0.054(3) Uani 1 1 d U
H35A H 0.7835 0.6221 0.4699 0.081 Uiso 1 1 calc R
H35B H 0.6615 0.6753 0.5098 0.081 Uiso 1 1 calc R
H35C H 0.7841 0.6132 0.5555 0.081 Uiso 1 1 calc R
C36 C 0.7364(11) 0.8212(10) 0.5684(6) 0.048(3) Uani 1 1 d U
H36A H 0.7561 0.8899 0.5638 0.071 Uiso 1 1 calc R
H36B H 0.7758 0.7722 0.6120 0.071 Uiso 1 1 calc R
H36C H 0.6483 0.8357 0.5716 0.071 Uiso 1 1 calc R
O2 O 0.8184(7) 0.6729(6) 0.1374(4) 0.0414(17) Uani 1 1 d U
N4 N 0.9661(10) 0.6258(10) 0.2169(6) 0.077(3) Uani 1 1 d U
C37 C 0.9083(15) 0.6064(13) 0.1565(8) 0.081(3) Uani 1 1 d U
C38 C 1.0859(12) 0.5643(10) 0.2499(7) 0.089(3) Uani 1 1 d DU
C39 C 1.0933(15) 0.4445(10) 0.2777(9) 0.105(4) Uani 1 1 d DU
H39A H 1.1000 0.4058 0.2370 0.157 Uiso 1 1 calc R
H39B H 1.0200 0.4413 0.3044 0.157 Uiso 1 1 calc R
H39C H 1.1646 0.4101 0.3096 0.157 Uiso 1 1 calc R
C40 C 1.1909(13) 0.5691(13) 0.2008(9) 0.109(4) Uani 1 1 d DU
H40A H 1.2039 0.5135 0.1701 0.164 Uiso 1 1 calc R
H40B H 1.2643 0.5555 0.2299 0.164 Uiso 1 1 calc R
H40C H 1.1725 0.6414 0.1708 0.164 Uiso 1 1 calc R
C41 C 1.0924(14) 0.6229(12) 0.3133(8) 0.092(4) Uani 1 1 d DU
H41A H 1.0450 0.6999 0.3011 0.139 Uiso 1 1 calc R
H41B H 1.1770 0.6173 0.3228 0.139 Uiso 1 1 calc R
H41C H 1.0593 0.5888 0.3562 0.139 Uiso 1 1 calc R
C42 C 0.9723(16) 0.5294(13) 0.1056(8) 0.096(4) Uani 1 1 d U
H42A H 1.0280 0.4626 0.1335 0.116 Uiso 1 1 calc R
H42B H 1.0211 0.5651 0.0715 0.116 Uiso 1 1 calc R
C43 C 0.8791(17) 0.4982(13) 0.0628(8) 0.091(3) Uani 1 1 d U
C44 C 0.7950(16) 0.5738(13) 0.0158(8) 0.086(3) Uani 1 1 d U
H44A H 0.7908 0.6484 0.0114 0.104 Uiso 1 1 calc R
C45 C 0.7176(17) 0.5467(14) -0.0248(9) 0.096(4) Uani 1 1 d U
H45A H 0.6623 0.6000 -0.0585 0.116 Uiso 1 1 calc R
C46 C 0.7236(19) 0.4286(15) -0.0138(10) 0.106(4) Uani 1 1 d U
H46A H 0.6717 0.4010 -0.0380 0.127 Uiso 1 1 calc R
C47 C 0.8147(19) 0.3632(16) 0.0365(10) 0.106(4) Uani 1 1 d U
H47A H 0.8206 0.2879 0.0459 0.127 Uiso 1 1 calc R
C48 C 0.8900(19) 0.3904(15) 0.0710(10) 0.103(4) Uani 1 1 d U
H48A H 0.9513 0.3374 0.1013 0.124 Uiso 1 1 calc R
O3 O 0.7422(11) 0.5637(8) 0.2835(6) 0.102(3) Uani 1 1 d DU
C49 C 0.8018(18) 0.4589(9) 0.2649(9) 0.109(4) Uani 1 1 d DU
H49A H 0.8885 0.4515 0.2559 0.131 Uiso 1 1 calc R
H49B H 0.7645 0.4513 0.2204 0.131 Uiso 1 1 calc R
C50 C 0.790(2) 0.3704(12) 0.3261(8) 0.129(4) Uani 1 1 d DU
H50A H 0.8652 0.3079 0.3344 0.155 Uiso 1 1 calc R
H50B H 0.7199 0.3445 0.3195 0.155 Uiso 1 1 calc R
C51 C 0.7708(18) 0.4410(12) 0.3842(10) 0.129(4) Uani 1 1 d DU
H51A H 0.7373 0.4075 0.4279 0.155 Uiso 1 1 calc R
H51B H 0.8477 0.4524 0.3972 0.155 Uiso 1 1 calc R
C52 C 0.6805(16) 0.5478(12) 0.3498(8) 0.116(4) Uani 1 1 d DU
H52A H 0.5996 0.5400 0.3422 0.139 Uiso 1 1 calc R
H52B H 0.6730 0.6069 0.3779 0.139 Uiso 1 1 calc R

loop_
_atom_site_aniso_label
_atom_site_aniso_U_11
_atom_site_aniso_U_22
_atom_site_aniso_U_33
_atom_site_aniso_U_23
_atom_site_aniso_U_13
_atom_site_aniso_U_12
Y1 0.0293(6) 0.0258(6) 0.0198(6) -0.0058(4) 0.0001(4) -0.0056(4)
C1 0.021(4) 0.033(4) 0.023(4) -0.004(3) 0.003(3) -0.009(3)
P1 0.0212(13) 0.0239(14) 0.0207(14) -0.0021(11) 0.0029(10) -0.0064(11)
C2 0.027(4) 0.029(4) 0.046(5) -0.006(4) 0.008(4) -0.010(4)
C3 0.042(5) 0.034(5) 0.067(6) 0.009(5) 0.021(5) -0.006(4)
C4 0.057(6) 0.039(5) 0.091(7) 0.015(5) 0.027(5) 0.001(5)
C5 0.055(6) 0.035(5) 0.097(7) 0.003(5) 0.024(5) 0.003(5)
C6 0.043(5) 0.029(5) 0.077(6) -0.014(5) 0.018(5) -0.006(4)
C7 0.030(5) 0.029(4) 0.054(5) -0.014(4) 0.014(4) -0.011(4)
C8 0.026(4) 0.042(5) 0.021(4) -0.011(4) 0.004(3) -0.016(4)
C9 0.029(4) 0.049(5) 0.030(5) -0.013(4) 0.002(4) -0.013(4)
C10 0.034(5) 0.061(6) 0.043(5) -0.011(4) -0.004(4) -0.016(4)
C11 0.045(5) 0.063(6) 0.043(5) -0.011(5) -0.005(5) -0.028(5)
C12 0.052(5) 0.054(6) 0.040(5) -0.021(5) 0.000(4) -0.026(4)
C13 0.042(5) 0.044(5) 0.036(5) -0.014(4) 0.003(4) -0.015(4)
N1 0.017(4) 0.033(4) 0.019(3) -0.003(3) 0.002(3) -0.005(3)
Si1 0.0342(17) 0.0397(18) 0.0246(16) -0.0035(14) 0.0102(13) -0.0129(14)
C26 0.075(8) 0.107(11) 0.022(6) 0.015(7) -0.004(5) -0.045(7)
C27 0.089(9) 0.050(7) 0.058(9) -0.021(6) 0.056(7) -0.033(6)
C28 0.046(7) 0.048(7) 0.052(8) -0.003(6) 0.006(5) -0.025(6)
P2 0.0227(14) 0.0330(16) 0.0213(14) -0.0018(12) 0.0014(11) -0.0101(11)
C14 0.026(4) 0.038(5) 0.023(4) -0.005(4) 0.004(3) -0.012(3)
C15 0.027(4) 0.042(5) 0.035(5) -0.007(4) 0.000(4) -0.007(4)
C16 0.033(5) 0.051(6) 0.041(5) -0.010(5) 0.000(4) 0.000(4)
C17 0.047(5) 0.053(6) 0.040(5) -0.003(5) -0.006(4) 0.005(5)
C18 0.048(5) 0.046(5) 0.032(5) -0.001(4) -0.001(4) -0.006(4)
C19 0.038(5) 0.036(5) 0.026(4) -0.003(4) 0.001(4) -0.009(4)
C20 0.026(5) 0.054(5) 0.033(4) 0.004(4) 0.004(4) -0.018(4)
C21 0.048(5) 0.061(6) 0.045(5) 0.001(5) 0.011(4) -0.028(5)
C22 0.064(6) 0.069(6) 0.056(6) 0.001(5) 0.020(5) -0.034(5)
C23 0.061(6) 0.078(7) 0.043(5) 0.004(5) 0.018(5) -0.030(5)
C24 0.044(5) 0.071(6) 0.041(5) -0.001(5) 0.014(4) -0.017(5)
C25 0.027(5) 0.061(6) 0.032(5) -0.003(4) 0.010(4) -0.011(4)
N2 0.036(4) 0.037(4) 0.021(4) -0.005(3) 0.004(3) -0.018(3)
Si2 0.0336(17) 0.046(2) 0.0335(18) -0.0073(15) -0.0035(13) -0.0181(15)
C29 0.064(8) 0.058(6) 0.062(8) -0.017(6) -0.007(7) -0.034(6)
C30 0.032(6) 0.063(8) 0.028(5) -0.008(5) -0.009(4) -0.009(6)
C31 0.035(5) 0.083(9) 0.039(7) -0.019(7) 0.003(5) -0.028(6)
O1 0.037(4) 0.032(4) 0.023(3) -0.003(3) 0.000(3) -0.003(3)
C32 0.026(4) 0.031(4) 0.021(3) -0.002(3) 0.003(3) -0.013(3)
N3 0.032(4) 0.038(4) 0.019(3) -0.005(3) 0.002(3) -0.012(3)
C33 0.047(4) 0.049(5) 0.021(4) -0.006(4) -0.004(4) -0.016(4)
C34 0.048(5) 0.072(7) 0.026(5) -0.010(5) -0.014(4) -0.007(5)
C35 0.075(7) 0.049(6) 0.032(6) 0.007(5) -0.006(5) -0.019(5)
C36 0.053(6) 0.062(6) 0.025(5) -0.006(5) -0.003(5) -0.014(5)
O2 0.049(4) 0.034(4) 0.034(4) -0.014(3) -0.002(3) 0.002(3)
N4 0.062(4) 0.072(5) 0.068(6) -0.020(5) -0.004(4) 0.025(4)
C37 0.088(6) 0.072(6) 0.050(5) -0.026(4) -0.009(4) 0.037(5)
C38 0.066(5) 0.078(6) 0.106(7) -0.025(6) -0.018(5) 0.010(5)
C39 0.096(8) 0.075(7) 0.120(10) -0.012(7) -0.026(8) 0.008(7)
C40 0.068(7) 0.101(9) 0.136(10) -0.015(8) -0.002(7) 0.004(7)
C41 0.079(8) 0.081(8) 0.109(9) -0.018(7) -0.042(6) -0.006(7)
C42 0.114(7) 0.079(6) 0.055(6) -0.028(5) -0.016(5) 0.043(6)
C43 0.126(7) 0.065(6) 0.052(6) -0.029(5) -0.003(5) 0.027(6)
C44 0.128(8) 0.063(6) 0.050(6) -0.035(5) -0.018(5) 0.013(6)
C45 0.131(9) 0.076(6) 0.075(7) -0.036(6) -0.014(6) -0.005(7)
C46 0.134(9) 0.088(7) 0.093(8) -0.035(7) 0.003(6) -0.018(7)
C47 0.135(10) 0.076(7) 0.090(8) -0.015(6) 0.017(7) -0.010(6)
C48 0.130(9) 0.075(6) 0.077(8) -0.014(6) 0.010(6) 0.011(6)
O3 0.151(8) 0.051(4) 0.110(7) -0.010(4) 0.011(6) -0.042(5)
C49 0.164(9) 0.047(5) 0.126(8) -0.016(6) 0.023(8) -0.046(7)
C50 0.174(10) 0.067(6) 0.138(9) -0.003(6) 0.018(9) -0.034(7)
C51 0.171(10) 0.072(7) 0.135(8) -0.009(6) 0.018(9) -0.027(8)
C52 0.160(9) 0.068(6) 0.119(8) 0.003(6) 0.028(7) -0.045(6)

loop_
_atom_type_symbol
_atom_type_description
_atom_type_scat_dispersion_real
_atom_type_scat_dispersion_imag
_atom_type_scat_source
C C 0.0033 0.0016 'International Tables Vol C Tables 4.2.6.8 and 6.1.1.4'
H H 0.0000 0.0000 'International Tables Vol C Tables 4.2.6.8 and 6.1.1.4'
N N 0.0061 0.0033 'International Tables Vol C Tables 4.2.6.8 and 6.1.1.4'
O O 0.0106 0.0060 'International Tables Vol C Tables 4.2.6.8 and 6.1.1.4'
Si Si 0.0817 0.0704 'International Tables Vol C Tables 4.2.6.8 and 6.1.1.4'
P P 0.1023 0.0942 'International Tables Vol C Tables 4.2.6.8 and 6.1.1.4'
Y Y -2.7962 3.5667 'International Tables Vol C Tables 4.2.6.8 and 6.1.1.4'

loop_
_geom_angle_atom_site_label_1
_geom_angle_atom_site_label_2
_geom_angle_atom_site_label_3
_geom_angle
O1 Y1 O2 150.2(3)
O1 Y1 N4 97.9(3)
O2 Y1 N4 56.4(3)
O1 Y1 N2 101.3(3)
O2 Y1 N2 96.9(3)
N4 Y1 N2 148.4(4)
O1 Y1 N1 103.4(3)
O2 Y1 N1 98.1(3)
N4 Y1 N1 104.2(4)
N2 Y1 N1 95.5(3)
O1 Y1 O3 79.5(3)
O2 Y1 O3 80.7(3)
N4 Y1 O3 79.4(4)
N2 Y1 O3 79.7(4)
N1 Y1 O3 174.8(3)
O1 Y1 C1 57.5(3)
O2 Y1 C1 152.3(3)
N4 Y1 C1 145.5(4)
N2 Y1 C1 65.7(3)
N1 Y1 C1 64.4(3)
O3 Y1 C1 114.7(3)
C32 C1 P2 118.0(7)
C32 C1 P1 116.9(7)
P2 C1 P1 122.8(6)
C32 C1 Y1 83.5(6)
P2 C1 Y1 84.7(4)
P1 C1 Y1 86.3(4)
N1 P1 C1 109.5(4)
N1 P1 C8 110.1(4)
C1 P1 C8 108.0(5)
N1 P1 C2 116.4(5)
C1 P1 C2 109.8(5)
C8 P1 C2 102.8(5)
C3 C2 C7 117.7(10)
C3 C2 P1 123.2(8)
C7 C2 P1 119.0(8)
C2 C3 C4 121.6(11)
C2 C3 H3A 119.2
C4 C3 H3A 119.2
C5 C4 C3 118.8(12)
C5 C4 H4A 120.6
C3 C4 H4A 120.6
C6 C5 C4 121.0(12)
C6 C5 H5A 119.5
C4 C5 H5A 119.5
C5 C6 C7 120.7(11)
C5 C6 H6A 119.7
C7 C6 H6A 119.7
C6 C7 C2 120.3(11)
C6 C7 H7A 119.9
C2 C7 H7A 119.9
C9 C8 C13 119.1(9)
C9 C8 P1 119.2(8)
C13 C8 P1 121.7(8)
C8 C9 C10 120.9(10)
C8 C9 H9A 119.5
C10 C9 H9A 119.5
C11 C10 C9 118.7(11)
C11 C10 H10A 120.6
C9 C10 H10A 120.6
C12 C11 C10 121.2(11)
C12 C11 H11A 119.4
C10 C11 H11A 119.4
C11 C12 C13 120.3(11)
C11 C12 H12A 119.9
C13 C12 H12A 119.9
C8 C13 C12 119.8(10)
C8 C13 H13A 120.1
C12 C13 H13A 120.1
P1 N1 Si1 133.2(5)
P1 N1 Y1 96.5(3)
Si1 N1 Y1 129.4(4)
N1 Si1 C27 110.1(5)
N1 Si1 C26 110.4(5)
C27 Si1 C26 107.3(7)
N1 Si1 C28 113.2(5)
C27 Si1 C28 105.0(6)
C26 Si1 C28 110.6(6)
Si1 C26 H26A 109.5
Si1 C26 H26B 109.5
H26A C26 H26B 109.5
Si1 C26 H26C 109.5
H26A C26 H26C 109.5
H26B C26 H26C 109.5
Si1 C27 H27A 109.5
Si1 C27 H27B 109.5
H27A C27 H27B 109.5
Si1 C27 H27C 109.5
H27A C27 H27C 109.5
H27B C27 H27C 109.5
Si1 C28 H28A 109.5
Si1 C28 H28B 109.5
H28A C28 H28B 109.5
Si1 C28 H28C 109.5
H28A C28 H28C 109.5
H28B C28 H28C 109.5
N2 P2 C1 110.4(5)
N2 P2 C20 112.8(5)
C1 P2 C20 105.3(5)
N2 P2 C14 108.7(4)
C1 P2 C14 114.3(5)
C20 P2 C14 105.3(5)
C19 C14 C15 119.5(9)
C19 C14 P2 117.8(7)
C15 C14 P2 122.5(8)
C16 C15 C14 120.3(10)
C16 C15 H15A 119.8
C14 C15 H15A 119.8
C15 C16 C17 120.0(10)
C15 C16 H16A 120.0
C17 C16 H16A 120.0
C18 C17 C16 119.3(11)
C18 C17 H17A 120.3
C16 C17 H17A 120.3
C19 C18 C17 120.6(11)
C19 C18 H18A 119.7
C17 C18 H18A 119.7
C18 C19 C14 120.2(10)
C18 C19 H19A 119.9
C14 C19 H19A 119.9
C21 C20 C25 121.4(10)
C21 C20 P2 119.7(9)
C25 C20 P2 118.9(8)
C20 C21 C22 117.6(12)
C20 C21 H21A 121.2
C22 C21 H21A 121.2
C23 C22 C21 119.7(13)
C23 C22 H22A 120.2
C21 C22 H22A 120.2
C24 C23 C22 121.3(12)
C24 C23 H23A 119.3
C22 C23 H23A 119.3
C23 C24 C25 120.9(13)
C23 C24 H24A 119.6
C25 C24 H24A 119.6
C24 C25 C20 119.0(12)
C24 C25 H25A 120.5
C20 C25 H25A 120.5
P2 N2 Si2 131.9(5)
P2 N2 Y1 99.0(4)
Si2 N2 Y1 126.8(4)
N2 Si2 C29 108.8(5)
N2 Si2 C31 114.5(5)
C29 Si2 C31 107.2(6)
N2 Si2 C30 111.0(4)
C29 Si2 C30 106.6(6)
C31 Si2 C30 108.4(5)
Si2 C29 H29A 109.5
Si2 C29 H29B 109.5
H29A C29 H29B 109.5
Si2 C29 H29C 109.5
H29A C29 H29C 109.5
H29B C29 H29C 109.5
Si2 C30 H30A 109.5
Si2 C30 H30B 109.5
H30A C30 H30B 109.5
Si2 C30 H30C 109.5
H30A C30 H30C 109.5
H30B C30 H30C 109.5
Si2 C31 H31A 109.5
Si2 C31 H31B 109.5
H31A C31 H31B 109.5
Si2 C31 H31C 109.5
H31A C31 H31C 109.5
H31B C31 H31C 109.5
C32 O1 Y1 107.3(5)
N3 C32 O1 128.6(9)
N3 C32 C1 119.8(9)
O1 C32 C1 111.6(8)
C32 N3 C33 119.1(9)
N3 C33 C34 111.1(9)
N3 C33 C35 111.0(9)
C34 C33 C35 111.3(10)
N3 C33 C36 104.9(9)
C34 C33 C36 109.4(9)
C35 C33 C36 108.8(9)
C33 C34 H34A 109.5
C33 C34 H34B 109.5
H34A C34 H34B 109.5
C33 C34 H34C 109.5
H34A C34 H34C 109.5
H34B C34 H34C 109.5
C33 C35 H35A 109.5
C33 C35 H35B 109.5
H35A C35 H35B 109.5
C33 C35 H35C 109.5
H35A C35 H35C 109.5
H35B C35 H35C 109.5
C33 C36 H36A 109.5
C33 C36 H36B 109.5
H36A C36 H36B 109.5
C33 C36 H36C 109.5
H36A C36 H36C 109.5
H36B C36 H36C 109.5
C37 O2 Y1 97.9(8)
C37 N4 C38 128.3(11)
C37 N4 Y1 87.2(7)
C38 N4 Y1 142.5(8)
O2 C37 N4 114.3(12)
O2 C37 C42 118.6(13)
N4 C37 C42 124.4(13)
N4 C38 C40 114.0(12)
N4 C38 C39 111.1(12)
C40 C38 C39 109.5(10)
N4 C38 C41 102.9(10)
C40 C38 C41 108.8(10)
C39 C38 C41 110.3(10)
C38 C39 H39A 109.5
C38 C39 H39B 109.5
H39A C39 H39B 109.5
C38 C39 H39C 109.5
H39A C39 H39C 109.5
H39B C39 H39C 109.5
C38 C40 H40A 109.5
C38 C40 H40B 109.5
H40A C40 H40B 109.5
C38 C40 H40C 109.5
H40A C40 H40C 109.5
H40B C40 H40C 109.5
C38 C41 H41A 109.5
C38 C41 H41B 109.5
H41A C41 H41B 109.5
C38 C41 H41C 109.5
H41A C41 H41C 109.5
H41B C41 H41C 109.5
C37 C42 C43 110.9(14)
C37 C42 H42A 109.5
C43 C42 H42A 109.5
C37 C42 H42B 109.5
C43 C42 H42B 109.5
H42A C42 H42B 108.0
C48 C43 C44 121.2(19)
C48 C43 C42 116.2(16)
C44 C43 C42 122.5(16)
C45 C44 C43 123.0(17)
C45 C44 H44A 118.5
C43 C44 H44A 118.5
C44 C45 C46 116.7(17)
C44 C45 H45A 121.6
C46 C45 H45A 121.6
C47 C46 C45 112.4(18)
C47 C46 H46A 123.8
C45 C46 H46A 123.8
C48 C47 C46 129(2)
C48 C47 H47A 115.3
C46 C47 H47A 115.3
C47 C48 C43 117(2)
C47 C48 H48A 121.4
C43 C48 H48A 121.4
C49 O3 C52 108.2(11)
C49 O3 Y1 130.0(9)
C52 O3 Y1 119.3(9)
O3 C49 C50 109.4(12)
O3 C49 H49A 109.8
C50 C49 H49A 109.8
O3 C49 H49B 109.8
C50 C49 H49B 109.8
H49A C49 H49B 108.2
C49 C50 C51 95.6(13)
C49 C50 H50A 112.6
C51 C50 H50A 112.6
C49 C50 H50B 112.6
C51 C50 H50B 112.6
H50A C50 H50B 110.1
C52 C51 C50 103.9(14)
C52 C51 H51A 111.0
C50 C51 H51A 111.0
C52 C51 H51B 111.0
C50 C51 H51B 111.0
H51A C51 H51B 109.0
O3 C52 C51 97.7(13)
O3 C52 H52A 112.2
C51 C52 H52A 112.2
O3 C52 H52B 112.2
C51 C52 H52B 112.2
H52A C52 H52B 109.8

loop_
_geom_bond_atom_site_label_1
_geom_bond_atom_site_label_2
_geom_bond_distance
Y1 O1 2.214(6)
Y1 O2 2.274(7)
Y1 N4 2.343(10)
Y1 N2 2.356(8)
Y1 N1 2.457(8)
Y1 O3 2.517(10)
Y1 C1 2.668(10)
C1 C32 1.523(13)
C1 P2 1.736(10)
C1 P1 1.738(10)
P1 N1 1.613(8)
P1 C8 1.817(10)
P1 C2 1.821(10)
C2 C3 1.376(15)
C2 C7 1.388(14)
C3 C4 1.391(16)
C3 H3A 0.9500
C4 C5 1.354(18)
C4 H4A 0.9500
C5 C6 1.352(17)
C5 H5A 0.9500
C6 C7 1.373(15)
C6 H6A 0.9500
C7 H7A 0.9500
C8 C9 1.379(14)
C8 C13 1.382(14)
C9 C10 1.412(15)
C9 H9A 0.9500
C10 C11 1.367(16)
C10 H10A 0.9500
C11 C12 1.358(16)
C11 H11A 0.9500
C12 C13 1.407(15)
C12 H12A 0.9500
C13 H13A 0.9500
N1 Si1 1.724(8)
Si1 C27 1.855(12)
Si1 C26 1.861(12)
Si1 C28 1.893(11)
C26 H26A 0.9800
C26 H26B 0.9800
C26 H26C 0.9800
C27 H27A 0.9800
C27 H27B 0.9800
C27 H27C 0.9800
C28 H28A 0.9800
C28 H28B 0.9800
C28 H28C 0.9800
P2 N2 1.596(9)
P2 C20 1.822(10)
P2 C14 1.830(10)
C14 C19 1.389(14)
C14 C15 1.394(14)
C15 C16 1.378(15)
C15 H15A 0.9500
C16 C17 1.396(16)
C16 H16A 0.9500
C17 C18 1.392(16)
C17 H17A 0.9500
C18 C19 1.373(15)
C18 H18A 0.9500
C19 H19A 0.9500
C20 C21 1.361(16)
C20 C25 1.403(15)
C21 C22 1.454(16)
C21 H21A 0.9500
C22 C23 1.376(18)
C22 H22A 0.9500
C23 C24 1.331(18)
C23 H23A 0.9500
C24 C25 1.400(15)
C24 H24A 0.9500
C25 H25A 0.9500
N2 Si2 1.740(8)
Si2 C29 1.854(12)
Si2 C31 1.862(11)
Si2 C30 1.868(11)
C29 H29A 0.9800
C29 H29B 0.9800
C29 H29C 0.9800
C30 H30A 0.9800
C30 H30B 0.9800
C30 H30C 0.9800
C31 H31A 0.9800
C31 H31B 0.9800
C31 H31C 0.9800
O1 C32 1.354(12)
C32 N3 1.260(12)
N3 C33 1.495(13)
C33 C34 1.497(15)
C33 C35 1.537(16)
C33 C36 1.543(15)
C34 H34A 0.9800
C34 H34B 0.9800
C34 H34C 0.9800
C35 H35A 0.9800
C35 H35B 0.9800
C35 H35C 0.9800
C36 H36A 0.9800
C36 H36B 0.9800
C36 H36C 0.9800
O2 C37 1.157(14)
N4 C37 1.436(18)
N4 C38 1.471(17)
C37 C42 1.524(18)
C38 C40 1.513(8)
C38 C39 1.540(8)
C38 C41 1.543(8)
C39 H39A 0.9800
C39 H39B 0.9800
C39 H39C 0.9800
C40 H40A 0.9800
C40 H40B 0.9800
C40 H40C 0.9800
C41 H41A 0.9800
C41 H41B 0.9800
C41 H41C 0.9800
C42 C43 1.55(2)
C42 H42A 0.9900
C42 H42B 0.9900
C43 C48 1.36(2)
C43 C44 1.37(2)
C44 C45 1.36(2)
C44 H44A 0.9500
C45 C46 1.50(2)
C45 H45A 0.9500
C46 C47 1.41(2)
C46 H46A 0.9500
C47 C48 1.27(3)
C47 H47A 0.9500
C48 H48A 0.9500
O3 C49 1.433(9)
O3 C52 1.435(9)
C49 C50 1.5197(11)
C49 H49A 0.9900
C49 H49B 0.9900
C50 C51 1.5200(11)
C50 H50A 0.9900
C50 H50B 0.9900
C51 C52 1.5198(11)
C51 H51A 0.9900
C51 H51B 0.9900
C52 H52A 0.9900
C52 H52B 0.9900

loop_
_geom_torsion_atom_site_label_1
_geom_torsion_atom_site_label_2
_geom_torsion_atom_site_label_3
_geom_torsion_atom_site_label_4
_geom_torsion
O1 Y1 C1 C32 -0.9(5)
O2 Y1 C1 C32 176.8(6)
N4 Y1 C1 C32 -51.1(9)
N2 Y1 C1 C32 121.9(6)
N1 Y1 C1 C32 -128.6(6)
O3 Y1 C1 C32 57.1(6)
O1 Y1 C1 P2 -119.9(4)
O2 Y1 C1 P2 57.8(7)
N4 Y1 C1 P2 -170.1(6)
N2 Y1 C1 P2 3.0(3)
N1 Y1 C1 P2 112.5(4)
O3 Y1 C1 P2 -61.9(5)
O1 Y1 C1 P1 116.7(4)
O2 Y1 C1 P1 -65.7(7)
N4 Y1 C1 P1 66.5(8)
N2 Y1 C1 P1 -120.5(4)
N1 Y1 C1 P1 -11.0(3)
O3 Y1 C1 P1 174.6(4)
C32 C1 P1 N1 97.0(8)
P2 C1 P1 N1 -65.1(7)
Y1 C1 P1 N1 16.1(4)
C32 C1 P1 C8 -22.8(9)
P2 C1 P1 C8 175.1(6)
Y1 C1 P1 C8 -103.7(4)
C32 C1 P1 C2 -134.1(8)
P2 C1 P1 C2 63.8(8)
Y1 C1 P1 C2 145.1(4)
N1 P1 C2 C3 -29.1(12)
C1 P1 C2 C3 -154.1(10)
C8 P1 C2 C3 91.2(11)
N1 P1 C2 C7 153.0(8)
C1 P1 C2 C7 28.0(10)
C8 P1 C2 C7 -86.7(9)
C7 C2 C3 C4 -1.9(19)
P1 C2 C3 C4 -179.8(11)
C2 C3 C4 C5 1(2)
C3 C4 C5 C6 0(2)
C4 C5 C6 C7 0(2)
C5 C6 C7 C2 -0.5(19)
C3 C2 C7 C6 1.6(17)
P1 C2 C7 C6 179.6(9)
N1 P1 C8 C9 -19.4(10)
C1 P1 C8 C9 100.1(9)
C2 P1 C8 C9 -144.0(9)
N1 P1 C8 C13 160.8(8)
C1 P1 C8 C13 -79.8(10)
C2 P1 C8 C13 36.2(10)
C13 C8 C9 C10 -0.2(16)
P1 C8 C9 C10 180.0(8)
C8 C9 C10 C11 -0.6(17)
C9 C10 C11 C12 0.5(18)
C10 C11 C12 C13 0.2(18)
C9 C8 C13 C12 1.0(16)
P1 C8 C13 C12 -179.2(8)
C11 C12 C13 C8 -1.0(17)
C1 P1 N1 Si1 173.0(6)
C8 P1 N1 Si1 -68.5(7)
C2 P1 N1 Si1 47.8(8)
C1 P1 N1 Y1 -17.6(4)
C8 P1 N1 Y1 100.9(4)
C2 P1 N1 Y1 -142.8(4)
O1 Y1 N1 P1 -31.4(4)
O2 Y1 N1 P1 169.4(3)
N4 Y1 N1 P1 -133.3(4)
N2 Y1 N1 P1 71.6(4)
O3 Y1 N1 P1 93(3)
C1 Y1 N1 P1 11.9(3)
O1 Y1 N1 Si1 138.6(5)
O2 Y1 N1 Si1 -20.6(5)
N4 Y1 N1 Si1 36.7(6)
N2 Y1 N1 Si1 -118.4(5)
O3 Y1 N1 Si1 -97(3)
C1 Y1 N1 Si1 -178.1(6)
P1 N1 Si1 C27 148.6(7)
Y1 N1 Si1 C27 -17.8(7)
P1 N1 Si1 C26 -93.1(8)
Y1 N1 Si1 C26 100.6(7)
P1 N1 Si1 C28 31.4(8)
Y1 N1 Si1 C28 -134.9(6)
C32 C1 P2 N2 -84.0(8)
P1 C1 P2 N2 77.8(7)
Y1 C1 P2 N2 -4.2(4)
C32 C1 P2 C20 38.0(9)
P1 C1 P2 C20 -160.1(6)
Y1 C1 P2 C20 117.8(4)
C32 C1 P2 C14 153.0(7)
P1 C1 P2 C14 -45.1(8)
Y1 C1 P2 C14 -127.2(4)
N2 P2 C14 C19 -48.6(9)
C1 P2 C14 C19 75.2(9)
C20 P2 C14 C19 -169.8(8)
N2 P2 C14 C15 126.0(9)
C1 P2 C14 C15 -110.2(9)
C20 P2 C14 C15 4.9(10)
C19 C14 C15 C16 -0.3(16)
P2 C14 C15 C16 -174.8(9)
C14 C15 C16 C17 0.2(17)
C15 C16 C17 C18 -0.1(19)
C16 C17 C18 C19 0.1(19)
C17 C18 C19 C14 -0.2(18)
C15 C14 C19 C18 0.3(16)
P2 C14 C19 C18 175.1(9)
N2 P2 C20 C21 -8.8(11)
C1 P2 C20 C21 -129.2(9)
C14 P2 C20 C21 109.6(10)
N2 P2 C20 C25 169.2(8)
C1 P2 C20 C25 48.8(10)
C14 P2 C20 C25 -72.4(9)
C25 C20 C21 C22 1.8(17)
P2 C20 C21 C22 179.7(9)
C20 C21 C22 C23 -0.8(19)
C21 C22 C23 C24 1(2)
C22 C23 C24 C25 -3(2)
C23 C24 C25 C20 3.6(18)
C21 C20 C25 C24 -3.1(16)
P2 C20 C25 C24 178.9(8)
C1 P2 N2 Si2 -158.3(6)
C20 P2 N2 Si2 84.2(7)
C14 P2 N2 Si2 -32.2(8)
C1 P2 N2 Y1 4.8(5)
C20 P2 N2 Y1 -112.6(4)
C14 P2 N2 Y1 131.0(4)
O1 Y1 N2 P2 43.0(4)
O2 Y1 N2 P2 -160.7(4)
N4 Y1 N2 P2 169.2(6)
N1 Y1 N2 P2 -61.9(4)
O3 Y1 N2 P2 120.1(4)
C1 Y1 N2 P2 -3.2(3)
O1 Y1 N2 Si2 -152.6(5)
O2 Y1 N2 Si2 3.6(6)
N4 Y1 N2 Si2 -26.4(10)
N1 Y1 N2 Si2 102.5(5)
O3 Y1 N2 Si2 -75.6(6)
C1 Y1 N2 Si2 161.1(6)
P2 N2 Si2 C29 -136.7(7)
Y1 N2 Si2 C29 64.2(7)
P2 N2 Si2 C31 -16.9(9)
Y1 N2 Si2 C31 -175.9(5)
P2 N2 Si2 C30 106.2(7)
Y1 N2 Si2 C30 -52.8(7)
O2 Y1 O1 C32 -176.8(6)
N4 Y1 O1 C32 155.0(6)
N2 Y1 O1 C32 -50.3(6)
N1 Y1 O1 C32 48.3(6)
O3 Y1 O1 C32 -127.4(6)
C1 Y1 O1 C32 1.1(5)
Y1 O1 C32 N3 178.3(9)
Y1 O1 C32 C1 -1.7(9)
P2 C1 C32 N3 -98.2(10)
P1 C1 C32 N3 98.9(10)
Y1 C1 C32 N3 -178.6(8)
P2 C1 C32 O1 81.8(9)
P1 C1 C32 O1 -81.1(9)
Y1 C1 C32 O1 1.3(7)
O1 C32 N3 C33 -0.7(15)
C1 C32 N3 C33 179.2(8)
C32 N3 C33 C34 64.6(12)
C32 N3 C33 C35 -59.8(12)
C32 N3 C33 C36 -177.2(9)
O1 Y1 O2 C37 -20.8(13)
N4 Y1 O2 C37 13.4(11)
N2 Y1 O2 C37 -148.2(11)
N1 Y1 O2 C37 115.1(11)
O3 Y1 O2 C37 -70.0(11)
C1 Y1 O2 C37 163.1(11)
O1 Y1 N4 C37 152.9(9)
O2 Y1 N4 C37 -10.7(8)
N2 Y1 N4 C37 25.9(13)
N1 Y1 N4 C37 -101.0(9)
O3 Y1 N4 C37 75.2(9)
C1 Y1 N4 C37 -166.2(8)
O1 Y1 N4 C38 -10.4(16)
O2 Y1 N4 C38 -174.0(18)
N2 Y1 N4 C38 -137.4(13)
N1 Y1 N4 C38 95.7(16)
O3 Y1 N4 C38 -88.2(16)
C1 Y1 N4 C38 30(2)
Y1 O2 C37 N4 -20.2(15)
Y1 O2 C37 C42 177.7(15)
C38 N4 C37 O2 -173.4(14)
Y1 N4 C37 O2 19.5(15)
C38 N4 C37 C42 -12(3)
Y1 N4 C37 C42 -179.6(16)
C37 N4 C38 C40 64.4(19)
Y1 N4 C38 C40 -137.1(14)
C37 N4 C38 C39 -60.0(18)
Y1 N4 C38 C39 98.6(16)
C37 N4 C38 C41 -178.0(15)
Y1 N4 C38 C41 -19.4(18)
O2 C37 C42 C43 -38(2)
N4 C37 C42 C43 161.5(15)
C37 C42 C43 C48 -120.8(16)
C37 C42 C43 C44 63(2)
C48 C43 C44 C45 0(3)
C42 C43 C44 C45 176.3(16)
C43 C44 C45 C46 3(3)
C44 C45 C46 C47 -2(2)
C45 C46 C47 C48 -1(3)
C46 C47 C48 C43 4(3)
C44 C43 C48 C47 -4(3)
C42 C43 C48 C47 -180.0(17)
O1 Y1 O3 C49 -123.1(15)
O2 Y1 O3 C49 34.5(14)
N4 Y1 O3 C49 -22.9(14)
N2 Y1 O3 C49 133.3(15)
N1 Y1 O3 C49 111(3)
C1 Y1 O3 C49 -169.7(14)
O1 Y1 O3 C52 36.8(11)
O2 Y1 O3 C52 -165.7(12)
N4 Y1 O3 C52 137.0(12)
N2 Y1 O3 C52 -66.8(12)
N1 Y1 O3 C52 -89(4)
C1 Y1 O3 C52 -9.8(13)
C52 O3 C49 C50 -7(2)
Y1 O3 C49 C50 154.9(13)
O3 C49 C50 C51 -23(2)
C49 C50 C51 C52 44(2)
C49 O3 C52 C51 33.7(18)
Y1 O3 C52 C51 -130.2(12)
C50 C51 C52 O3 -49.8(19)
